data_7107710
loop_
_publ_author_name
'Lixin Li'
'Wenchao Chen'
'Wenguo Yang'
'Yuanhang Pan'
'Hongjun Liu'
'Choon-Hong Tan'
'Zhiyong Jiang'

_publ_section_title
;
 Bicyclic guanidine-catalyzed asymmetric Michael additions of
 3-benzyl-substituted oxindoles to N-maleimides
;
_journal_name_full Chem.Commun.
_journal_page_first 5124
_journal_paper_doi 10.1039/c2cc31587d
_journal_volume 48
_journal_year 2012
_chemical_formula_sum 'C33 H27 Br N2 O3'
_chemical_formula_weight 579.48
_chemical_name_systematic
;
?
;
_space_group_IT_number 4
_symmetry_space_group_name_Hall 'P 2yb'
_symmetry_space_group_name_H-M 'P 1 21 1'
_atom_sites_solution_hydrogens geom
_atom_sites_solution_primary direct
_atom_sites_solution_secondary difmap
_audit_creation_method SHELXL-97
_cell_angle_alpha 90.00
_cell_angle_beta 108.273(17)
_cell_angle_gamma 90.00
_cell_formula_units_Z 2
_cell_length_a 11.654(11)
_cell_length_b 8.990(8)
_cell_length_c 14.054(13)
_cell_measurement_temperature 296(2)
_cell_volume 1398(2)
_computing_structure_refinement 'SHELXL-97 (Sheldrick, 1997)'
_computing_structure_solution 'SHELXS-97 (Sheldrick, 1990)'
_diffrn_ambient_temperature 296(2)
_diffrn_measured_fraction_theta_full 0.965
_diffrn_measured_fraction_theta_max 0.965
_diffrn_radiation_monochromator graphite
_diffrn_radiation_source 'fine-focus sealed tube'
_diffrn_radiation_type MoK\a
_diffrn_radiation_wavelength 0.71073
_diffrn_reflns_av_R_equivalents 0.0265
_diffrn_reflns_av_sigmaI/netI 0.0907
_diffrn_reflns_limit_h_max 15
_diffrn_reflns_limit_h_min -6
_diffrn_reflns_limit_k_max 11
_diffrn_reflns_limit_k_min -11
_diffrn_reflns_limit_l_max 18
_diffrn_reflns_limit_l_min -18
_diffrn_reflns_number 8576
_diffrn_reflns_theta_full 28.08
_diffrn_reflns_theta_max 28.08
_diffrn_reflns_theta_min 1.53
_exptl_absorpt_coefficient_mu 1.507
_exptl_crystal_density_diffrn 1.376
_exptl_crystal_density_method 'not measured'
_exptl_crystal_F_000 596
_refine_diff_density_max 0.223
_refine_diff_density_min -0.341
_refine_diff_density_rms 0.043
_refine_ls_abs_structure_details 'Flack H D (1983), Acta Cryst. A39, 876-881'
_refine_ls_abs_structure_Flack -0.004(7)
_refine_ls_extinction_method none
_refine_ls_goodness_of_fit_ref 0.843
_refine_ls_hydrogen_treatment mixed
_refine_ls_matrix_type full
_refine_ls_number_parameters 352
_refine_ls_number_reflns 5970
_refine_ls_number_restraints 1
_refine_ls_restrained_S_all 0.843
_refine_ls_R_factor_all 0.0731
_refine_ls_R_factor_gt 0.0386
_refine_ls_shift/su_max 0.000
_refine_ls_shift/su_mean 0.000
_refine_ls_structure_factor_coef Fsqd
_refine_ls_weighting_details 'calc w=1/[\s^2^(Fo^2^)+(0.0113P)^2^+0.0000P] where P=(Fo^2^+2Fc^2^)/3'
_refine_ls_weighting_scheme calc
_refine_ls_wR_factor_gt 0.0731
_refine_ls_wR_factor_ref 0.0798
_reflns_number_gt 3721
_reflns_number_total 5970
_reflns_threshold_expression >2sigma(I)
_cod_data_source_file c2cc31587d.txt
_cod_data_source_block 1
_cod_database_code 7107710

loop_
_symmetry_equiv_pos_as_xyz
'x, y, z'
'-x, y+1/2, -z'

loop_
_atom_site_label
_atom_site_type_symbol
_atom_site_fract_x
_atom_site_fract_y
_atom_site_fract_z
_atom_site_U_iso_or_equiv
_atom_site_adp_type
_atom_site_occupancy
_atom_site_symmetry_multiplicity
_atom_site_calc_flag
_atom_site_refinement_flags
Br1 Br -0.18792(3) 0.68525(5) 0.19302(2) 0.06930(13) Uani 1 1 d .
O1 O 0.3912(2) 1.0428(3) 0.17439(17) 0.0690(7) Uani 1 1 d .
O2 O 0.4714(2) 0.7976(3) 0.51807(17) 0.0774(7) Uani 1 1 d .
O3 O 0.2264(3) 1.1881(5) 0.5206(2) 0.1063(9) Uani 1 1 d .
N1 N 0.1975(2) 0.9549(3) 0.14577(16) 0.0445(6) Uani 1 1 d .
N2 N 0.3473(2) 0.9817(3) 0.5385(2) 0.0602(7) Uani 1 1 d .
C1 C -0.0177(3) 0.9303(3) -0.1042(2) 0.0520(8) Uani 1 1 d .
H1 H -0.0695 1.0036 -0.0950 0.062 Uiso 1 1 calc R
C2 C -0.0562(3) 0.8365(4) -0.1861(2) 0.0635(10) Uani 1 1 d .
H2 H -0.1334 0.8471 -0.2315 0.076 Uiso 1 1 calc R
C3 C 0.0191(4) 0.7286(4) -0.2002(3) 0.0705(12) Uani 1 1 d .
H3 H -0.0063 0.6671 -0.2561 0.085 Uiso 1 1 calc R
C4 C 0.1326(3) 0.7101(5) -0.1320(3) 0.0760(11) Uani 1 1 d .
H4 H 0.1830 0.6349 -0.1410 0.091 Uiso 1 1 calc R
C5 C 0.1712(3) 0.8040(4) -0.0498(3) 0.0652(10) Uani 1 1 d .
H5 H 0.2477 0.7913 -0.0038 0.078 Uiso 1 1 calc R
C6 C 0.0969(3) 0.9165(3) -0.0356(2) 0.0472(8) Uani 1 1 d .
C7 C 0.1408(3) 1.0267(3) 0.0493(2) 0.0508(8) Uani 1 1 d .
H7A H 0.1987 1.0935 0.0349 0.061 Uiso 1 1 calc R
H7B H 0.0730 1.0858 0.0535 0.061 Uiso 1 1 calc R
C8 C 0.1387(2) 0.8613(3) 0.1956(2) 0.0411(7) Uani 1 1 d .
C9 C 0.0170(3) 0.8283(4) 0.1668(2) 0.0442(7) Uani 1 1 d .
H9 H -0.0369 0.8671 0.1085 0.053 Uiso 1 1 calc R
C10 C -0.0205(2) 0.7341(3) 0.2295(2) 0.0490(8) Uani 1 1 d .
C11 C 0.0566(2) 0.6782(5) 0.3165(2) 0.0552(7) Uani 1 1 d .
H11 H 0.0276 0.6169 0.3571 0.066 Uiso 1 1 calc R
C12 C 0.1799(3) 0.7139(4) 0.3440(2) 0.0544(9) Uani 1 1 d .
H12 H 0.2336 0.6747 0.4022 0.065 Uiso 1 1 calc R
C13 C 0.2206(2) 0.8075(3) 0.2840(2) 0.0426(7) Uani 1 1 d .
C14 C 0.3182(3) 0.9682(4) 0.1987(2) 0.0501(8) Uani 1 1 d .
C15 C 0.3435(2) 0.8718(3) 0.2940(2) 0.0453(8) Uani 1 1 d .
C16 C 0.4424(3) 0.7555(4) 0.2971(2) 0.0579(9) Uani 1 1 d .
H16A H 0.5188 0.8073 0.3100 0.069 Uiso 1 1 calc R
H16B H 0.4499 0.6894 0.3533 0.069 Uiso 1 1 calc R
C17 C 0.4227(2) 0.6622(4) 0.2048(2) 0.0541(8) Uani 1 1 d .
C18 C 0.3540(3) 0.5337(4) 0.1887(3) 0.0753(11) Uani 1 1 d .
H18 H 0.3158 0.5050 0.2348 0.090 Uiso 1 1 calc R
C19 C 0.3415(4) 0.4468(5) 0.1039(5) 0.1055(17) Uani 1 1 d .
H19 H 0.2938 0.3617 0.0931 0.127 Uiso 1 1 calc R
C20 C 0.3984(4) 0.4856(7) 0.0374(4) 0.1035(16) Uani 1 1 d .
H20 H 0.3902 0.4263 -0.0186 0.124 Uiso 1 1 calc R
C21 C 0.4673(4) 0.6098(6) 0.0514(4) 0.0954(14) Uani 1 1 d .
H21 H 0.5068 0.6349 0.0054 0.114 Uiso 1 1 calc R
C22 C 0.4795(3) 0.7005(6) 0.1346(3) 0.0710(10) Uani 1 1 d .
H22 H 0.5256 0.7868 0.1432 0.085 Uiso 1 1 calc R
C23 C 0.4100(3) 0.9050(4) 0.4858(2) 0.0575(9) Uani 1 1 d .
C24 C 0.3888(3) 0.9804(3) 0.3853(2) 0.0515(8) Uani 1 1 d .
H24 H 0.4654 1.0242 0.3841 0.062 Uiso 1 1 calc R
C25 C 0.3010(3) 1.1080(4) 0.3860(3) 0.0630(10) Uani 1 1 d .
H25A H 0.3349 1.2028 0.3755 0.076 Uiso 1 1 calc R
H25B H 0.2246 1.0938 0.3336 0.076 Uiso 1 1 calc R
C26 C 0.2834(3) 1.1036(4) 0.4874(3) 0.0683(10) Uani 1 1 d .
C27 C 0.3447(3) 0.9342(5) 0.6383(3) 0.0748(11) Uani 1 1 d .
H27A H 0.3119 1.0138 0.6685 0.090 Uiso 1 1 calc R
H27B H 0.4266 0.9148 0.6810 0.090 Uiso 1 1 calc R
C28 C 0.2696(3) 0.7968(5) 0.6318(3) 0.0597(10) Uani 1 1 d .
C29 C 0.1476(4) 0.7978(6) 0.5833(3) 0.0759(12) Uani 1 1 d .
H29 H 0.1093 0.8859 0.5563 0.091 Uiso 1 1 calc R
C30 C 0.0805(4) 0.6663(9) 0.5744(3) 0.0950(14) Uani 1 1 d .
H30 H -0.0022 0.6670 0.5411 0.114 Uiso 1 1 calc R
C31 C 0.1360(7) 0.5382(7) 0.6144(4) 0.1078(19) Uani 1 1 d .
H31 H 0.0919 0.4504 0.6073 0.129 Uiso 1 1 calc R
C32 C 0.2565(6) 0.5382(7) 0.6651(5) 0.1131(18) Uani 1 1 d .
H32 H 0.2940 0.4508 0.6943 0.136 Uiso 1 1 calc R
C33 C 0.3218(4) 0.6637(8) 0.6733(3) 0.0905(13) Uani 1 1 d .
H33 H 0.4042 0.6611 0.7078 0.109 Uiso 1 1 calc R

loop_
_atom_site_aniso_label
_atom_site_aniso_U_11
_atom_site_aniso_U_22
_atom_site_aniso_U_33
_atom_site_aniso_U_23
_atom_site_aniso_U_13
_atom_site_aniso_U_12
Br1 0.04804(16) 0.0896(3) 0.0751(2) -0.0200(2) 0.02639(14) -0.0172(2)
O1 0.0555(14) 0.0707(16) 0.0727(16) 0.0131(13) 0.0084(12) -0.0224(13)
O2 0.0731(16) 0.0929(18) 0.0591(16) 0.0211(14) 0.0107(12) 0.0321(16)
O3 0.109(2) 0.0902(19) 0.120(2) -0.024(3) 0.0374(17) 0.023(3)
N1 0.0451(14) 0.0423(14) 0.0395(14) 0.0030(12) 0.0039(11) -0.0071(12)
N2 0.0560(17) 0.0604(19) 0.0581(18) -0.0091(16) 0.0089(14) -0.0054(16)
C1 0.0567(19) 0.0405(18) 0.054(2) 0.0029(16) 0.0096(16) -0.0015(16)
C2 0.070(2) 0.056(2) 0.053(2) 0.0019(18) 0.0023(18) -0.006(2)
C3 0.089(3) 0.077(3) 0.049(2) -0.0141(19) 0.027(2) -0.019(2)
C4 0.077(2) 0.082(3) 0.077(2) -0.021(3) 0.036(2) 0.007(2)
C5 0.054(2) 0.078(3) 0.059(2) -0.010(2) 0.0108(17) 0.007(2)
C6 0.0552(18) 0.0416(18) 0.0438(18) 0.0053(15) 0.0140(15) -0.0050(16)
C7 0.0567(18) 0.0443(18) 0.0449(18) 0.0049(15) 0.0065(15) -0.0039(15)
C8 0.0437(16) 0.0345(16) 0.0420(17) -0.0018(14) 0.0091(14) -0.0026(14)
C9 0.0428(16) 0.0459(18) 0.0394(17) -0.0072(15) 0.0063(13) -0.0020(14)
C10 0.0438(16) 0.053(2) 0.0511(19) -0.0155(15) 0.0166(15) -0.0059(14)
C11 0.0604(17) 0.0584(18) 0.0489(17) -0.005(2) 0.0199(14) -0.016(2)
C12 0.0566(17) 0.055(3) 0.0437(17) 0.0054(17) 0.0040(14) -0.0054(17)
C13 0.0435(16) 0.0394(18) 0.0399(17) 0.0002(14) 0.0059(14) -0.0046(14)
C14 0.0487(18) 0.0437(19) 0.0527(19) -0.0008(17) 0.0084(15) -0.0085(17)
C15 0.0386(16) 0.0410(18) 0.0490(18) 0.0017(14) 0.0033(13) -0.0063(14)
C16 0.0420(17) 0.059(2) 0.067(2) 0.0074(17) 0.0085(16) 0.0013(15)
C17 0.0397(14) 0.046(2) 0.072(2) -0.003(2) 0.0118(14) 0.0014(17)
C18 0.063(2) 0.061(2) 0.105(3) -0.001(2) 0.031(2) -0.001(2)
C19 0.087(3) 0.066(3) 0.165(5) -0.046(3) 0.041(3) -0.015(3)
C20 0.088(3) 0.111(4) 0.115(4) -0.046(3) 0.037(3) 0.008(3)
C21 0.083(3) 0.102(4) 0.113(4) -0.013(3) 0.048(3) 0.009(3)
C22 0.0606(18) 0.070(3) 0.087(3) -0.004(3) 0.0300(18) 0.003(2)
C23 0.0413(17) 0.066(2) 0.054(2) -0.0012(19) -0.0021(16) -0.0022(18)
C24 0.0451(17) 0.0479(19) 0.0512(19) -0.0010(16) 0.0001(14) -0.0057(15)
C25 0.0573(19) 0.0433(18) 0.068(2) -0.0058(16) -0.0095(17) -0.0017(16)
C26 0.063(2) 0.059(2) 0.075(3) -0.022(2) 0.009(2) -0.005(2)
C27 0.072(2) 0.095(3) 0.053(2) -0.019(2) 0.0132(19) -0.010(2)
C28 0.060(2) 0.075(3) 0.045(2) -0.0081(19) 0.0178(18) 0.008(2)
C29 0.061(3) 0.105(3) 0.058(3) 0.010(2) 0.015(2) -0.003(2)
C30 0.076(2) 0.149(5) 0.060(2) -0.010(4) 0.0203(19) -0.035(4)
C31 0.152(6) 0.100(4) 0.096(4) -0.025(4) 0.074(4) -0.038(4)
C32 0.125(5) 0.102(4) 0.138(5) 0.031(4) 0.077(4) 0.029(4)
C33 0.071(2) 0.108(4) 0.103(3) 0.014(4) 0.042(2) 0.021(3)

loop_
_atom_type_symbol
_atom_type_description
_atom_type_scat_dispersion_real
_atom_type_scat_dispersion_imag
_atom_type_scat_source
C C 0.0033 0.0016 'International Tables Vol C Tables 4.2.6.8 and 6.1.1.4'
H H 0.0000 0.0000 'International Tables Vol C Tables 4.2.6.8 and 6.1.1.4'
Br Br -0.2901 2.4595 'International Tables Vol C Tables 4.2.6.8 and 6.1.1.4'
N N 0.0061 0.0033 'International Tables Vol C Tables 4.2.6.8 and 6.1.1.4'
O O 0.0106 0.0060 'International Tables Vol C Tables 4.2.6.8 and 6.1.1.4'

loop_
_geom_angle_atom_site_label_1
_geom_angle_atom_site_label_2
_geom_angle_atom_site_label_3
_geom_angle
C14 N1 C8 111.1(2)
C14 N1 C7 123.5(3)
C8 N1 C7 125.4(2)
C23 N2 C26 113.9(3)
C23 N2 C27 122.6(3)
C26 N2 C27 123.4(3)
C2 C1 C6 121.0(3)
C2 C1 H1 119.5
C6 C1 H1 119.5
C3 C2 C1 119.9(3)
C3 C2 H2 120.0
C1 C2 H2 120.0
C2 C3 C4 120.4(3)
C2 C3 H3 119.8
C4 C3 H3 119.8
C3 C4 C5 119.7(4)
C3 C4 H4 120.2
C5 C4 H4 120.2
C6 C5 C4 120.7(3)
C6 C5 H5 119.7
C4 C5 H5 119.7
C5 C6 C1 118.3(3)
C5 C6 C7 121.3(3)
C1 C6 C7 120.3(3)
N1 C7 C6 112.7(3)
N1 C7 H7A 109.0
C6 C7 H7A 109.0
N1 C7 H7B 109.0
C6 C7 H7B 109.0
H7A C7 H7B 107.8
C9 C8 C13 122.7(3)
C9 C8 N1 126.9(3)
C13 C8 N1 110.3(3)
C8 C9 C10 116.4(3)
C8 C9 H9 121.8
C10 C9 H9 121.8
C11 C10 C9 122.9(3)
C11 C10 Br1 119.1(3)
C9 C10 Br1 118.0(2)
C10 C11 C12 119.5(3)
C10 C11 H11 120.3
C12 C11 H11 120.3
C13 C12 C11 119.4(3)
C13 C12 H12 120.3
C11 C12 H12 120.3
C12 C13 C8 119.1(3)
C12 C13 C15 132.5(3)
C8 C13 C15 108.3(3)
O1 C14 N1 125.8(3)
O1 C14 C15 126.5(3)
N1 C14 C15 107.7(3)
C13 C15 C14 102.5(2)
C13 C15 C16 114.9(2)
C14 C15 C16 110.0(3)
C13 C15 C24 112.4(3)
C14 C15 C24 106.5(2)
C16 C15 C24 110.0(2)
C17 C16 C15 116.3(2)
C17 C16 H16A 108.2
C15 C16 H16A 108.2
C17 C16 H16B 108.2
C15 C16 H16B 108.2
H16A C16 H16B 107.4
C18 C17 C22 118.0(3)
C18 C17 C16 122.2(3)
C22 C17 C16 119.8(3)
C17 C18 C19 120.6(4)
C17 C18 H18 119.7
C19 C18 H18 119.7
C20 C19 C18 120.3(4)
C20 C19 H19 119.8
C18 C19 H19 119.8
C19 C20 C21 120.6(5)
C19 C20 H20 119.7
C21 C20 H20 119.7
C20 C21 C22 120.2(5)
C20 C21 H21 119.9
C22 C21 H21 119.9
C17 C22 C21 120.2(4)
C17 C22 H22 119.9
C21 C22 H22 119.9
O2 C23 N2 123.5(3)
O2 C23 C24 127.9(3)
N2 C23 C24 108.6(3)
C23 C24 C25 104.0(3)
C23 C24 C15 113.5(3)
C25 C24 C15 114.6(2)
C23 C24 H24 108.2
C25 C24 H24 108.2
C15 C24 H24 108.2
C26 C25 C24 106.0(3)
C26 C25 H25A 110.5
C24 C25 H25A 110.5
C26 C25 H25B 110.5
C24 C25 H25B 110.5
H25A C25 H25B 108.7
O3 C26 N2 124.9(4)
O3 C26 C25 127.6(4)
N2 C26 C25 107.4(3)
N2 C27 C28 111.4(3)
N2 C27 H27A 109.3
C28 C27 H27A 109.3
N2 C27 H27B 109.3
C28 C27 H27B 109.3
H27A C27 H27B 108.0
C29 C28 C33 117.7(4)
C29 C28 C27 121.3(4)
C33 C28 C27 121.0(4)
C28 C29 C30 120.1(4)
C28 C29 H29 119.9
C30 C29 H29 119.9
C31 C30 C29 120.0(4)
C31 C30 H30 120.0
C29 C30 H30 120.0
C30 C31 C32 119.9(6)
C30 C31 H31 120.1
C32 C31 H31 120.1
C33 C32 C31 120.5(6)
C33 C32 H32 119.7
C31 C32 H32 119.7
C32 C33 C28 121.8(4)
C32 C33 H33 119.1
C28 C33 H33 119.1

loop_
_geom_bond_atom_site_label_1
_geom_bond_atom_site_label_2
_geom_bond_distance
Br1 C10 1.906(3)
O1 C14 1.213(3)
O2 C23 1.203(4)
O3 C26 1.195(5)
N1 C14 1.376(4)
N1 C8 1.403(4)
N1 C7 1.459(4)
N2 C23 1.378(4)
N2 C26 1.391(5)
N2 C27 1.475(5)
C1 C2 1.382(4)
C1 C6 1.387(4)
C1 H1 0.9300
C2 C3 1.364(5)
C2 H2 0.9300
C3 C4 1.379(5)
C3 H3 0.9300
C4 C5 1.386(5)
C4 H4 0.9300
C5 C6 1.386(5)
C5 H5 0.9300
C6 C7 1.511(4)
C7 H7A 0.9700
C7 H7B 0.9700
C8 C9 1.379(4)
C8 C13 1.395(4)
C9 C10 1.389(4)
C9 H9 0.9300
C10 C11 1.366(4)
C11 C12 1.403(4)
C11 H11 0.9300
C12 C13 1.377(4)
C12 H12 0.9300
C13 C15 1.510(4)
C14 C15 1.544(4)
C15 C16 1.547(4)
C15 C24 1.567(4)
C16 C17 1.500(5)
C16 H16A 0.9700
C16 H16B 0.9700
C17 C18 1.383(5)
C17 C22 1.393(5)
C18 C19 1.393(6)
C18 H18 0.9300
C19 C20 1.351(7)
C19 H19 0.9300
C20 C21 1.354(6)
C20 H20 0.9300
C21 C22 1.396(6)
C21 H21 0.9300
C22 H22 0.9300
C23 C24 1.515(5)
C24 C25 1.539(4)
C24 H24 0.9800
C25 C26 1.503(5)
C25 H25A 0.9700
C25 H25B 0.9700
C27 C28 1.500(5)
C27 H27A 0.9700
C27 H27B 0.9700
C28 C29 1.371(5)
C28 C33 1.385(7)
C29 C30 1.402(7)
C29 H29 0.9300
C30 C31 1.353(8)
C30 H30 0.9300
C31 C32 1.361(8)
C31 H31 0.9300
C32 C33 1.346(8)
C32 H32 0.9300
C33 H33 0.9300
